data_7209861
loop_
_publ_author_name
'Zhao, Lang'
'Wu, Jianfeng'
'Ke, Hongshan'
'Tang, Jinkui'

_publ_section_title
;
 Three dinuclear lanthanide(iii) compounds of a polydentate Schiff base
 ligand: Slow magnetic relaxation behaviour of the DyIII derivative
;
_journal_issue 26
_journal_name_full CrystEngComm
_journal_page_first 5301
_journal_paper_doi 10.1039/c3ce40153g
_journal_volume 15
_journal_year 2013
_chemical_formula_sum 'C60 H66 Gd2 N8 O12'
_chemical_formula_weight 1405.71
_chemical_name_systematic
;
?
;
_space_group_IT_number 2
_symmetry_cell_setting triclinic
_symmetry_space_group_name_Hall '-P 1'
_symmetry_space_group_name_H-M 'P -1'
_atom_sites_solution_hydrogens geom
_atom_sites_solution_primary direct
_atom_sites_solution_secondary difmap
_audit_creation_method SHELXL-97
_cell_angle_alpha 105.5560(10)
_cell_angle_beta 102.6370(10)
_cell_angle_gamma 101.9690(10)
_cell_formula_units_Z 1
_cell_length_a 10.5471(5)
_cell_length_b 11.3694(6)
_cell_length_c 12.8451(7)
_cell_measurement_temperature 191(2)
_cell_volume 1388.74(13)
_computing_structure_refinement 'SHELXL-97 (Sheldrick, 1997)'
_computing_structure_solution 'SHELXS-97 (Sheldrick, 1990)'
_diffrn_ambient_temperature 191(2)
_diffrn_measured_fraction_theta_full 0.979
_diffrn_measured_fraction_theta_max 0.979
_diffrn_radiation_monochromator graphite
_diffrn_radiation_source 'fine-focus sealed tube'
_diffrn_radiation_type MoK\a
_diffrn_radiation_wavelength 0.71073
_diffrn_reflns_av_R_equivalents 0.0208
_diffrn_reflns_av_sigmaI/netI 0.0418
_diffrn_reflns_limit_h_max 12
_diffrn_reflns_limit_h_min -13
_diffrn_reflns_limit_k_max 12
_diffrn_reflns_limit_k_min -14
_diffrn_reflns_limit_l_max 15
_diffrn_reflns_limit_l_min -10
_diffrn_reflns_number 7716
_diffrn_reflns_theta_full 26.15
_diffrn_reflns_theta_max 26.15
_diffrn_reflns_theta_min 1.72
_exptl_absorpt_coefficient_mu 2.439
_exptl_absorpt_correction_T_max 0.7111
_exptl_absorpt_correction_T_min 0.6411
_exptl_absorpt_correction_type multi-scan
_exptl_crystal_density_diffrn 1.681
_exptl_crystal_density_method 'not measured'
_exptl_crystal_F_000 706
_exptl_crystal_size_max 0.20
_exptl_crystal_size_mid 0.19
_exptl_crystal_size_min 0.15
_refine_diff_density_max 0.744
_refine_diff_density_min -0.832
_refine_diff_density_rms 0.102
_refine_ls_extinction_method none
_refine_ls_goodness_of_fit_ref 1.052
_refine_ls_hydrogen_treatment mixed
_refine_ls_matrix_type full
_refine_ls_number_parameters 502
_refine_ls_number_reflns 5416
_refine_ls_number_restraints 0
_refine_ls_restrained_S_all 1.052
_refine_ls_R_factor_all 0.0336
_refine_ls_R_factor_gt 0.0288
_refine_ls_shift/su_max 0.001
_refine_ls_shift/su_mean 0.000
_refine_ls_structure_factor_coef Fsqd
_refine_ls_weighting_details 'calc w=1/[\s^2^(Fo^2^)+(0.0380P)^2^+0.0000P] where P=(Fo^2^+2Fc^2^)/3'
_refine_ls_weighting_scheme calc
_refine_ls_wR_factor_gt 0.0667
_refine_ls_wR_factor_ref 0.0697
_reflns_number_gt 4855
_reflns_number_total 5416
_reflns_threshold_expression >2sigma(I)
_cod_data_source_file c3ce40153g.txt
_cod_data_source_block 1a
_cod_original_cell_volume 1388.74(12)
_cod_original_sg_symbol_H-M P-1
_cod_database_code 7209861

loop_
_symmetry_equiv_pos_as_xyz
'x, y, z'
'-x, -y, -z'

loop_
_atom_site_label
_atom_site_type_symbol
_atom_site_fract_x
_atom_site_fract_y
_atom_site_fract_z
_atom_site_U_iso_or_equiv
_atom_site_adp_type
_atom_site_occupancy
_atom_site_symmetry_multiplicity
_atom_site_calc_flag
C1 C 0.1028(4) 0.4335(3) 0.1437(3) 0.0264(8) Uani 1 1 d
C2 C -0.0123(4) 0.3639(3) 0.0485(3) 0.0280(8) Uani 1 1 d
C3 C 0.0014(5) 0.3236(4) -0.0601(4) 0.0356(9) Uani 1 1 d
H3 H -0.076(4) 0.277(4) -0.118(3) 0.029(11) Uiso 1 1 d
C4 C 0.1244(5) 0.3449(4) -0.0795(4) 0.0413(11) Uani 1 1 d
H4 H 0.133(4) 0.318(4) -0.154(4) 0.046(13) Uiso 1 1 d
C5 C 0.2394(5) 0.4122(4) 0.0114(4) 0.0363(10) Uani 1 1 d
H5 H 0.327(5) 0.434(4) 0.012(4) 0.039(12) Uiso 1 1 d
C6 C 0.2295(4) 0.4559(4) 0.1199(3) 0.0308(9) Uani 1 1 d
C7 C 0.3691(5) 0.6495(5) 0.2543(5) 0.0449(11) Uani 1 1 d
H7A H 0.296(6) 0.671(5) 0.267(4) 0.063(17) Uiso 1 1 d
H7B H 0.399(5) 0.680(5) 0.201(4) 0.059(16) Uiso 1 1 d
H7C H 0.448(5) 0.684(5) 0.319(4) 0.060(16) Uiso 1 1 d
C8 C -0.1481(4) 0.3412(3) 0.0596(3) 0.0274(8) Uani 1 1 d
H8 H -0.222(4) 0.320(4) -0.009(3) 0.030(11) Uiso 1 1 d
C9 C -0.3230(4) 0.3437(4) 0.1453(3) 0.0273(8) Uani 1 1 d
H9A H -0.377(4) 0.339(3) 0.075(3) 0.018(9) Uiso 1 1 d
H9B H -0.355(4) 0.277(4) 0.167(3) 0.022(10) Uiso 1 1 d
C10 C -0.3297(4) 0.4640(4) 0.2269(3) 0.0263(8) Uani 1 1 d
H10A H -0.287(4) 0.532(4) 0.206(3) 0.022(10) Uiso 1 1 d
H10B H -0.424(4) 0.463(4) 0.222(3) 0.040(12) Uiso 1 1 d
C11 C -0.3496(4) 0.4046(4) 0.3939(3) 0.0289(8) Uani 1 1 d
H11A H -0.342(5) 0.327(5) 0.385(4) 0.048(14) Uiso 1 1 d
H11B H -0.454(4) 0.398(4) 0.350(3) 0.030(10) Uiso 1 1 d
C12 C -0.3104(4) 0.4817(4) 0.5190(3) 0.0256(8) Uani 1 1 d
H12A H -0.395(4) 0.491(3) 0.541(3) 0.021(9) Uiso 1 1 d
H12B H -0.267(4) 0.442(4) 0.561(4) 0.043(13) Uiso 1 1 d
C13 C -0.2385(4) 0.6120(3) 0.4148(3) 0.0210(7) Uani 1 1 d
H13 H -0.321(4) 0.633(3) 0.393(3) 0.018(9) Uiso 1 1 d
C14 C -0.1253(4) 0.7086(3) 0.4035(3) 0.0212(7) Uani 1 1 d
C15 C -0.1517(4) 0.8093(4) 0.3690(3) 0.0284(8) Uani 1 1 d
H15 H -0.235(4) 0.814(4) 0.349(3) 0.022(10) Uiso 1 1 d
C16 C -0.0496(4) 0.9004(4) 0.3620(3) 0.0345(9) Uani 1 1 d
H16 H -0.064(4) 0.966(4) 0.341(3) 0.036(12) Uiso 1 1 d
C17 C 0.0837(4) 0.8938(4) 0.3919(3) 0.0323(9) Uani 1 1 d
H17 H 0.155(4) 0.955(4) 0.392(3) 0.023(10) Uiso 1 1 d
C18 C 0.1115(4) 0.7945(3) 0.4273(3) 0.0258(8) Uani 1 1 d
C19 C 0.0075(3) 0.6989(3) 0.4339(3) 0.0210(7) Uani 1 1 d
C20 C 0.3494(5) 0.8920(5) 0.4903(5) 0.0456(12) Uani 1 1 d
H20A H 0.340(4) 0.973(5) 0.544(4) 0.050(13) Uiso 1 1 d
H20B H 0.352(4) 0.916(4) 0.423(4) 0.044(13) Uiso 1 1 d
H20C H 0.426(5) 0.866(4) 0.521(4) 0.042(13) Uiso 1 1 d
C21 C -0.2603(4) 0.7174(4) 0.5952(3) 0.0256(8) Uani 1 1 d
H21A H -0.219(3) 0.787(3) 0.574(3) 0.013(8) Uiso 1 1 d
H21B H -0.354(4) 0.702(4) 0.571(3) 0.024(10) Uiso 1 1 d
C22 C -0.2068(4) 0.7480(4) 0.7213(3) 0.0271(8) Uani 1 1 d
H22A H -0.236(3) 0.816(4) 0.755(3) 0.018(9) Uiso 1 1 d
H22B H -0.233(3) 0.676(3) 0.744(3) 0.011(8) Uiso 1 1 d
C23 C 0.0075(4) 0.8944(3) 0.8202(3) 0.0255(8) Uani 1 1 d
H23 H -0.043(3) 0.947(4) 0.858(3) 0.021(9) Uiso 1 1 d
C24 C 0.1526(4) 0.9530(3) 0.8530(3) 0.0274(8) Uani 1 1 d
C25 C 0.2071(4) 1.0685(4) 0.9438(3) 0.0344(9) Uani 1 1 d
H25 H 0.149(4) 1.096(4) 0.980(3) 0.021(10) Uiso 1 1 d
C26 C 0.3416(5) 1.1303(4) 0.9763(4) 0.0413(11) Uani 1 1 d
H26 H 0.376(5) 1.201(5) 1.033(4) 0.049(14) Uiso 1 1 d
C27 C 0.4257(4) 1.0828(4) 0.9169(4) 0.0364(10) Uani 1 1 d
H27 H 0.519(5) 1.118(4) 0.932(4) 0.048(13) Uiso 1 1 d
C28 C 0.3739(4) 0.9731(4) 0.8251(3) 0.0303(8) Uani 1 1 d
C29 C 0.2346(4) 0.9028(3) 0.7896(3) 0.0260(8) Uani 1 1 d
C30 C 0.5856(5) 0.9949(5) 0.7834(5) 0.0425(11) Uani 1 1 d
H30A H 0.581(4) 1.068(5) 0.777(4) 0.035(12) Uiso 1 1 d
H30B H 0.618(5) 0.947(5) 0.729(4) 0.054(14) Uiso 1 1 d
H30C H 0.641(4) 1.012(4) 0.865(4) 0.043(13) Uiso 1 1 d
N1 N -0.1810(3) 0.3548(3) 0.1519(2) 0.0250(7) Uani 1 1 d
N2 N -0.2592(3) 0.4789(3) 0.3453(2) 0.0215(6) Uani 1 1 d
N3 N -0.2199(3) 0.6087(3) 0.5321(2) 0.0204(6) Uani 1 1 d
N4 N -0.0581(3) 0.7836(3) 0.7504(2) 0.0245(7) Uani 1 1 d
O1 O 0.0958(2) 0.4745(2) 0.2470(2) 0.0246(5) Uani 1 1 d
O2 O 0.3477(3) 0.5161(3) 0.2090(2) 0.0358(6) Uani 1 1 d
O3 O 0.0357(2) 0.6038(2) 0.46869(19) 0.0189(5) Uani 1 1 d
O4 O 0.2401(2) 0.7815(2) 0.4590(2) 0.0328(6) Uani 1 1 d
O5 O 0.1900(2) 0.7985(2) 0.7027(2) 0.0268(6) Uani 1 1 d
O6 O 0.4508(3) 0.9208(3) 0.7607(2) 0.0370(7) Uani 1 1 d
Gd1 Gd -0.032274(16) 0.391020(15) 0.345621(13) 0.01928(7) Uani 1 1 d

loop_
_atom_site_aniso_label
_atom_site_aniso_U_11
_atom_site_aniso_U_22
_atom_site_aniso_U_33
_atom_site_aniso_U_23
_atom_site_aniso_U_13
_atom_site_aniso_U_12
C1 0.034(2) 0.0239(19) 0.028(2) 0.0122(16) 0.0130(16) 0.0113(16)
C2 0.038(2) 0.0257(19) 0.026(2) 0.0112(16) 0.0128(17) 0.0128(16)
C3 0.049(3) 0.032(2) 0.027(2) 0.0098(18) 0.013(2) 0.013(2)
C4 0.069(3) 0.035(2) 0.028(2) 0.0089(18) 0.029(2) 0.017(2)
C5 0.043(3) 0.039(2) 0.041(3) 0.020(2) 0.026(2) 0.018(2)
C6 0.036(2) 0.034(2) 0.034(2) 0.0180(18) 0.0177(18) 0.0175(17)
C7 0.035(3) 0.046(3) 0.051(3) 0.016(2) 0.011(2) 0.006(2)
C8 0.034(2) 0.0238(19) 0.0186(19) 0.0030(15) 0.0016(17) 0.0085(16)
C9 0.0244(19) 0.030(2) 0.023(2) 0.0074(17) 0.0025(16) 0.0066(16)
C10 0.0194(18) 0.032(2) 0.024(2) 0.0064(16) 0.0022(15) 0.0070(16)
C11 0.027(2) 0.026(2) 0.034(2) 0.0099(17) 0.0134(17) 0.0037(16)
C12 0.0176(18) 0.028(2) 0.030(2) 0.0098(16) 0.0075(16) 0.0030(15)
C13 0.0212(18) 0.0247(18) 0.0174(17) 0.0062(14) 0.0033(14) 0.0106(14)
C14 0.0305(19) 0.0179(17) 0.0137(16) 0.0032(13) 0.0059(14) 0.0070(14)
C15 0.035(2) 0.030(2) 0.0204(19) 0.0077(16) 0.0049(17) 0.0150(17)
C16 0.051(3) 0.027(2) 0.030(2) 0.0158(18) 0.012(2) 0.0129(19)
C17 0.041(2) 0.022(2) 0.032(2) 0.0101(17) 0.0139(19) 0.0019(17)
C18 0.032(2) 0.0235(19) 0.0219(19) 0.0055(15) 0.0122(16) 0.0054(15)
C19 0.0277(18) 0.0219(18) 0.0128(16) 0.0035(13) 0.0077(14) 0.0062(14)
C20 0.037(3) 0.035(3) 0.060(3) 0.021(2) 0.010(2) -0.002(2)
C21 0.0231(19) 0.030(2) 0.030(2) 0.0120(17) 0.0119(16) 0.0130(16)
C22 0.032(2) 0.026(2) 0.028(2) 0.0070(17) 0.0137(17) 0.0143(16)
C23 0.036(2) 0.0251(19) 0.0226(19) 0.0097(15) 0.0126(16) 0.0162(16)
C24 0.033(2) 0.0235(19) 0.025(2) 0.0079(15) 0.0056(16) 0.0107(16)
C25 0.042(2) 0.028(2) 0.030(2) 0.0024(17) 0.0102(19) 0.0124(18)
C26 0.047(3) 0.027(2) 0.035(2) -0.0026(19) 0.003(2) 0.0050(19)
C27 0.033(2) 0.027(2) 0.036(2) 0.0009(17) 0.0021(19) 0.0008(17)
C28 0.033(2) 0.0234(19) 0.033(2) 0.0096(16) 0.0085(17) 0.0057(16)
C29 0.031(2) 0.0206(18) 0.0230(19) 0.0066(15) 0.0049(16) 0.0043(15)
C30 0.034(2) 0.035(3) 0.060(3) 0.018(2) 0.016(2) 0.009(2)
N1 0.0268(16) 0.0236(16) 0.0231(16) 0.0062(13) 0.0051(13) 0.0079(13)
N2 0.0201(15) 0.0227(15) 0.0211(16) 0.0058(12) 0.0070(12) 0.0057(12)
N3 0.0215(15) 0.0196(15) 0.0202(15) 0.0064(12) 0.0056(12) 0.0068(12)
N4 0.0269(16) 0.0244(16) 0.0232(16) 0.0073(13) 0.0082(13) 0.0090(13)
O1 0.0255(13) 0.0269(13) 0.0223(13) 0.0078(11) 0.0092(11) 0.0069(10)
O2 0.0295(15) 0.0431(17) 0.0441(17) 0.0219(14) 0.0148(13) 0.0150(12)
O3 0.0224(12) 0.0157(11) 0.0198(12) 0.0065(9) 0.0077(10) 0.0050(9)
O4 0.0232(13) 0.0280(14) 0.0468(17) 0.0143(12) 0.0127(12) 0.0010(11)
O5 0.0283(13) 0.0226(13) 0.0253(14) 0.0038(11) 0.0079(11) 0.0036(10)
O6 0.0289(14) 0.0291(15) 0.0442(18) 0.0034(12) 0.0110(13) 0.0012(12)
Gd1 0.02004(10) 0.01902(10) 0.01829(10) 0.00505(7) 0.00613(7) 0.00537(7)

loop_
_atom_type_symbol
_atom_type_description
_atom_type_scat_dispersion_real
_atom_type_scat_dispersion_imag
_atom_type_scat_source
C C 0.0033 0.0016 'International Tables Vol C Tables 4.2.6.8 and 6.1.1.4'
H H 0.0000 0.0000 'International Tables Vol C Tables 4.2.6.8 and 6.1.1.4'
N N 0.0061 0.0033 'International Tables Vol C Tables 4.2.6.8 and 6.1.1.4'
O O 0.0106 0.0060 'International Tables Vol C Tables 4.2.6.8 and 6.1.1.4'
Gd Gd -0.1653 3.9035 'International Tables Vol C Tables 4.2.6.8 and 6.1.1.4'

loop_
_geom_angle_atom_site_label_1
_geom_angle_atom_site_label_2
_geom_angle_atom_site_label_3
_geom_angle
_geom_angle_site_symmetry_1
_geom_angle_site_symmetry_3
O1 C1 C6 120.9(3) . .
O1 C1 C2 123.6(3) . .
C6 C1 C2 115.5(3) . .
C3 C2 C1 121.0(4) . .
C3 C2 C8 117.6(4) . .
C1 C2 C8 121.2(3) . .
C4 C3 C2 121.9(4) . .
C4 C3 H3 121(2) . .
C2 C3 H3 117(3) . .
C3 C4 C5 118.8(4) . .
C3 C4 H4 121(3) . .
C5 C4 H4 120(3) . .
C6 C5 C4 120.9(4) . .
C6 C5 H5 110(3) . .
C4 C5 H5 129(3) . .
C5 C6 O2 118.9(3) . .
C5 C6 C1 121.9(4) . .
O2 C6 C1 119.1(3) . .
O2 C7 H7A 113(4) . .
O2 C7 H7B 103(3) . .
H7A C7 H7B 114(5) . .
O2 C7 H7C 109(3) . .
H7A C7 H7C 114(5) . .
H7B C7 H7C 103(4) . .
N1 C8 C2 126.7(3) . .
N1 C8 H8 116(2) . .
C2 C8 H8 117(2) . .
N1 C9 C10 107.9(3) . .
N1 C9 H9A 114(2) . .
C10 C9 H9A 105(2) . .
N1 C9 H9B 108(2) . .
C10 C9 H9B 109(2) . .
H9A C9 H9B 113(3) . .
N2 C10 C9 111.2(3) . .
N2 C10 H10A 110(2) . .
C9 C10 H10A 106(2) . .
N2 C10 H10B 108(2) . .
C9 C10 H10B 111(2) . .
H10A C10 H10B 110(3) . .
N2 C11 C12 105.6(3) . .
N2 C11 H11A 114(3) . .
C12 C11 H11A 111(3) . .
N2 C11 H11B 107(2) . .
C12 C11 H11B 111(2) . .
H11A C11 H11B 109(4) . .
N3 C12 C11 105.7(3) . .
N3 C12 H12A 111(2) . .
C11 C12 H12A 109(2) . .
N3 C12 H12B 111(3) . .
C11 C12 H12B 110(3) . .
H12A C12 H12B 109(3) . .
N2 C13 N3 104.7(3) . .
N2 C13 C14 114.9(3) . .
N3 C13 C14 113.5(3) . .
N2 C13 H13 108(2) . .
N3 C13 H13 107(2) . .
C14 C13 H13 109(2) . .
C15 C14 C19 120.8(3) . .
C15 C14 C13 120.1(3) . .
C19 C14 C13 119.0(3) . .
C16 C15 C14 121.0(4) . .
C16 C15 H15 119(3) . .
C14 C15 H15 120(3) . .
C15 C16 C17 119.6(4) . .
C15 C16 H16 123(3) . .
C17 C16 H16 118(3) . .
C18 C17 C16 120.0(4) . .
C18 C17 H17 117(2) . .
C16 C17 H17 123(2) . .
O4 C18 C17 123.6(3) . .
O4 C18 C19 115.1(3) . .
C17 C18 C19 121.3(4) . .
O3 C19 C14 122.0(3) . .
O3 C19 C18 120.7(3) . .
C14 C19 C18 117.3(3) . .
O4 C20 H20A 116(3) . .
O4 C20 H20B 108(3) . .
H20A C20 H20B 102(4) . .
O4 C20 H20C 103(3) . .
H20A C20 H20C 113(4) . .
H20B C20 H20C 115(4) . .
N3 C21 C22 111.7(3) . .
N3 C21 H21A 104(2) . .
C22 C21 H21A 109(2) . .
N3 C21 H21B 110(2) . .
C22 C21 H21B 113(2) . .
H21A C21 H21B 108(3) . .
N4 C22 C21 107.3(3) . .
N4 C22 H22A 111(2) . .
C21 C22 H22A 107(2) . .
N4 C22 H22B 106(2) . .
C21 C22 H22B 112(2) . .
H22A C22 H22B 113(3) . .
N4 C23 C24 127.0(3) . .
N4 C23 H23 118(2) . .
C24 C23 H23 115(2) . .
C25 C24 C29 120.9(4) . .
C25 C24 C23 117.7(3) . .
C29 C24 C23 121.2(3) . .
C26 C25 C24 120.5(4) . .
C26 C25 H25 123(2) . .
C24 C25 H25 116(2) . .
C25 C26 C27 120.1(4) . .
C25 C26 H26 121(3) . .
C27 C26 H26 119(3) . .
C28 C27 C26 120.4(4) . .
C28 C27 H27 113(3) . .
C26 C27 H27 127(3) . .
C27 C28 O6 123.9(4) . .
C27 C28 C29 121.6(4) . .
O6 C28 C29 114.5(3) . .
O5 C29 C24 124.1(3) . .
O5 C29 C28 119.6(3) . .
C24 C29 C28 116.3(3) . .
O6 C30 H30A 107(3) . .
O6 C30 H30B 104(3) . .
H30A C30 H30B 114(4) . .
O6 C30 H30C 111(3) . .
H30A C30 H30C 107(4) . .
H30B C30 H30C 114(4) . .
C8 N1 C9 117.5(3) . .
C8 N1 Gd1 128.2(3) . .
C9 N1 Gd1 114.3(2) . .
C13 N2 C10 107.4(3) . .
C13 N2 C11 102.8(3) . .
C10 N2 C11 111.0(3) . .
C13 N2 Gd1 117.9(2) . .
C10 N2 Gd1 108.34(19) . .
C11 N2 Gd1 109.4(2) . .
C21 N3 C13 107.2(3) . .
C21 N3 C12 113.1(3) . .
C13 N3 C12 104.8(3) . .
C21 N3 Gd1 109.6(2) . 2_566
C13 N3 Gd1 118.61(19) . 2_566
C12 N3 Gd1 103.5(2) . 2_566
C23 N4 C22 117.8(3) . .
C23 N4 Gd1 128.8(2) . 2_566
C22 N4 Gd1 113.4(2) . 2_566
C1 O1 Gd1 133.4(2) . .
C6 O2 C7 113.0(3) . .
C19 O3 Gd1 122.2(2) . .
C19 O3 Gd1 118.38(19) . 2_566
Gd1 O3 Gd1 110.40(9) . 2_566
C18 O4 C20 116.8(3) . .
C29 O5 Gd1 135.2(2) . 2_566
C28 O6 C30 116.7(3) . .
O5 Gd1 O1 131.56(9) 2_566 .
O5 Gd1 O3 142.27(8) 2_566 .
O1 Gd1 O3 83.67(8) . .
O5 Gd1 O3 82.44(8) 2_566 2_566
O1 Gd1 O3 142.95(8) . 2_566
O3 Gd1 O3 69.60(9) . 2_566
O5 Gd1 N1 73.96(9) 2_566 .
O1 Gd1 N1 71.01(9) . .
O3 Gd1 N1 114.72(9) . .
O3 Gd1 N1 143.30(9) 2_566 .
O5 Gd1 N4 71.26(9) 2_566 2_566
O1 Gd1 N4 73.81(9) . 2_566
O3 Gd1 N4 142.71(9) . 2_566
O3 Gd1 N4 112.94(9) 2_566 2_566
N1 Gd1 N4 85.82(9) . 2_566
O5 Gd1 N3 112.16(9) 2_566 2_566
O1 Gd1 N3 81.32(8) . 2_566
O3 Gd1 N3 82.34(8) . 2_566
O3 Gd1 N3 70.39(8) 2_566 2_566
N1 Gd1 N3 144.79(9) . 2_566
N4 Gd1 N3 65.40(9) 2_566 2_566
O5 Gd1 N2 81.39(9) 2_566 .
O1 Gd1 N2 112.38(9) . .
O3 Gd1 N2 70.87(8) . .
O3 Gd1 N2 83.20(8) 2_566 .
N1 Gd1 N2 65.99(9) . .
N4 Gd1 N2 145.32(9) 2_566 .
N3 Gd1 N2 147.64(8) 2_566 .
O5 Gd1 Gd1 113.58(6) 2_566 2_566
O1 Gd1 Gd1 114.85(6) . 2_566
O3 Gd1 Gd1 34.90(5) . 2_566
O3 Gd1 Gd1 34.70(5) 2_566 2_566
N1 Gd1 Gd1 138.03(7) . 2_566
N4 Gd1 Gd1 136.15(7) 2_566 2_566
N3 Gd1 Gd1 73.39(6) 2_566 2_566
N2 Gd1 Gd1 74.26(6) . 2_566

loop_
_geom_bond_atom_site_label_1
_geom_bond_atom_site_label_2
_geom_bond_distance
_geom_bond_site_symmetry_2
C1 O1 1.308(4) .
C1 C6 1.423(5) .
C1 C2 1.424(5) .
C2 C3 1.396(5) .
C2 C8 1.447(5) .
C3 C4 1.358(6) .
C3 H3 0.92(4) .
C4 C5 1.392(7) .
C4 H4 0.95(4) .
C5 C6 1.384(5) .
C5 H5 0.90(4) .
C6 O2 1.391(5) .
C7 O2 1.420(6) .
C7 H7A 0.89(5) .
C7 H7B 0.93(5) .
C7 H7C 0.96(5) .
C8 N1 1.286(5) .
C8 H8 0.97(4) .
C9 N1 1.458(5) .
C9 C10 1.510(5) .
C9 H9A 0.94(4) .
C9 H9B 0.90(4) .
C10 N2 1.487(5) .
C10 H10A 0.95(4) .
C10 H10B 0.98(4) .
C11 N2 1.490(5) .
C11 C12 1.525(5) .
C11 H11A 0.88(5) .
C11 H11B 1.10(4) .
C12 N3 1.501(4) .
C12 H12A 1.01(4) .
C12 H12B 0.90(5) .
C13 N2 1.479(4) .
C13 N3 1.488(4) .
C13 C14 1.506(5) .
C13 H13 0.95(4) .
C14 C15 1.391(5) .
C14 C19 1.405(5) .
C15 C16 1.367(6) .
C15 H15 0.87(4) .
C16 C17 1.398(6) .
C16 H16 0.89(4) .
C17 C18 1.386(5) .
C17 H17 0.91(4) .
C18 O4 1.379(4) .
C18 C19 1.410(5) .
C19 O3 1.338(4) .
C20 O4 1.412(5) .
C20 H20A 1.03(5) .
C20 H20B 0.98(5) .
C20 H20C 0.95(5) .
C21 N3 1.483(4) .
C21 C22 1.509(5) .
C21 H21A 0.96(4) .
C21 H21B 0.93(4) .
C22 N4 1.470(5) .
C22 H22A 0.92(4) .
C22 H22B 0.95(4) .
C23 N4 1.277(5) .
C23 C24 1.452(5) .
C23 H23 0.98(4) .
C24 C25 1.409(5) .
C24 C29 1.414(5) .
C25 C26 1.360(6) .
C25 H25 0.91(4) .
C26 C27 1.391(6) .
C26 H26 0.87(5) .
C27 C28 1.376(5) .
C27 H27 0.94(5) .
C28 O6 1.387(5) .
C28 C29 1.425(5) .
C29 O5 1.304(4) .
C30 O6 1.417(5) .
C30 H30A 0.87(5) .
C30 H30B 0.93(5) .
C30 H30C 1.03(5) .
N1 Gd1 2.510(3) .
N2 Gd1 2.777(3) .
N3 Gd1 2.777(3) 2_566
N4 Gd1 2.521(3) 2_566
O1 Gd1 2.278(2) .
O3 Gd1 2.366(2) .
O3 Gd1 2.379(2) 2_566
O5 Gd1 2.267(2) 2_566
Gd1 O5 2.267(2) 2_566
Gd1 O3 2.379(2) 2_566
Gd1 N4 2.521(3) 2_566
Gd1 N3 2.777(3) 2_566
Gd1 Gd1 3.8963(4) 2_566
